data_7044274
loop_
_publ_author_name
'Konarev, Dmitri V.'
'Karimov, Dmitry R.'
'Khasanov, Salavat S.'
'Shestakov, Alexander F.'
'Otsuka, Akihiro'
'Yamochi, Hideki'
'Kitagawa, Hiroshi'
'Lyubovskaya, Rimma N.'

_publ_section_title
;
 Solid state structures and properties of free-base 5, 10,
 15-triphenylcorrole (TPCor) anions obtained by deprotonation and
 reduction. Effective magnetic coupling of spins in
 (Cp*2Cr+)(H+){H2TPCor(.2-)}.C6H4Cl2
;
_journal_name_full 'Dalton Trans.'
_journal_paper_doi 10.1039/C7DT02901B
_journal_year 2017
_chemical_compound_source no
_chemical_formula_moiety 'C37 H25 N4, C20 H30 Cr, C6 H4 Cl2'
_chemical_formula_sum 'C63 H59 Cl2 Cr N4'
_chemical_formula_weight 995.04
_chemical_melting_point ?
_chemical_name_common no
_chemical_name_systematic 'complex of decamethylchromocene with triphenylcorrole, o-dichlorobenzene solvate'
_chemical_properties_physical ', Air-sensitive,Moisture-sensitive'
_space_group_crystal_system monoclinic
_space_group_IT_number 15
_space_group_name_Hall '-C 2yc'
_space_group_name_H-M_alt 'C 1 2/c 1'
_symmetry_space_group_name_Hall '-C 2yc'
_symmetry_space_group_name_H-M 'C 1 2/c 1'
_atom_sites_solution_hydrogens geom
_atom_sites_solution_primary direct
_atom_sites_solution_secondary difmap
_audit_creation_date
;
'Fri Jul 22 11:23:38 2016'
;
_audit_creation_method SHELXL-2013
_audit_update_record
;
2017-05-24 deposited with the CCDC.
2017-09-18 downloaded from the CCDC.
;
_cell_angle_alpha 90
_cell_angle_beta 90.065(8)
_cell_angle_gamma 90
_cell_formula_units_Z 8
_cell_length_a 26.245(3)
_cell_length_b 10.6383(6)
_cell_length_c 36.765(3)
_cell_measurement_reflns_used 3768
_cell_measurement_temperature 110(1)
_cell_measurement_theta_max 21.7080
_cell_measurement_theta_min 2.6890
_cell_volume 10264.9(16)
_computing_cell_refinement
;
CrysAlisPro, Agilent Technologies,
Version 1.171.37.31 (release 14-01-2014 CrysAlis171 .NET)
(compiled Jan 14 2014,18:38:05)
;
_computing_data_collection
;
CrysAlisPro, Agilent Technologies,
Version 1.171.37.31 (release 14-01-2014 CrysAlis171 .NET)
(compiled Jan 14 2014,18:38:05)
;
_computing_data_reduction
;
CrysAlisPro, Agilent Technologies,
Version 1.171.37.31 (release 14-01-2014 CrysAlis171 .NET)
(compiled Jan 14 2014,18:38:05)
;
_computing_molecular_graphics WinGX
_computing_publication_material WinGX
_computing_structure_refinement 'SHELXL-2013 (Sheldrick, 2013)'
_computing_structure_solution 'SHELXS-2013 (Sheldrick, 2013)'
_diffrn_ambient_environment N~2~
_diffrn_ambient_temperature 110(1)
_diffrn_detector 'CCD plate'
_diffrn_detector_area_resol_mean 5.2283
_diffrn_detector_type AtlasS2
_diffrn_measured_fraction_theta_full 0.990
_diffrn_measured_fraction_theta_max 0.953
_diffrn_measurement_device 'four-circle diffractometer'
_diffrn_measurement_device_type 'Xcalibur, AtlasS2, Gemini'
_diffrn_measurement_method '\w scans'
_diffrn_radiation_monochromator graphite
_diffrn_radiation_probe x-ray
_diffrn_radiation_type 'Mo K\a'
_diffrn_radiation_wavelength 0.71073
_diffrn_reflns_av_R_equivalents 0.1124
_diffrn_reflns_av_unetI/netI 0.1327
_diffrn_reflns_Laue_measured_fraction_full 0.990
_diffrn_reflns_Laue_measured_fraction_max 0.953
_diffrn_reflns_limit_h_max 32
_diffrn_reflns_limit_h_min -29
_diffrn_reflns_limit_k_max 12
_diffrn_reflns_limit_k_min -13
_diffrn_reflns_limit_l_max 36
_diffrn_reflns_limit_l_min -44
_diffrn_reflns_number 44240
_diffrn_reflns_point_group_measured_fraction_full 0.990
_diffrn_reflns_point_group_measured_fraction_max 0.953
_diffrn_reflns_theta_full 25.242
_diffrn_reflns_theta_max 26.371
_diffrn_reflns_theta_min 1.906
_diffrn_source 'Enhance (Mo) X-ray Source'
_exptl_absorpt_coefficient_mu 0.372
_exptl_absorpt_correction_T_max 1.00000
_exptl_absorpt_correction_T_min 0.98215
_exptl_absorpt_correction_type multi-scan
_exptl_absorpt_process_details
;
CrysAlisPro, Agilent Technologies,
Version 1.171.37.31 (release 14-01-2014 CrysAlis171 .NET)
(compiled Jan 14 2014,18:38:05)
Empirical absorption correction using spherical harmonics,
 implemented in SCALE3 ABSPACK scaling algorithm.
;
_exptl_crystal_colour black
_exptl_crystal_density_diffrn 1.288
_exptl_crystal_description ruler
_exptl_crystal_F_000 4184
_exptl_crystal_recrystallization_method 'Re-crystallisation from solvent: o-dichlorobenzene/hexane'
_exptl_crystal_size_max 0.150
_exptl_crystal_size_mid 0.050
_exptl_crystal_size_min 0.020
_refine_diff_density_max 0.874
_refine_diff_density_min -0.639
_refine_diff_density_rms 0.101
_refine_ls_extinction_method none
_refine_ls_goodness_of_fit_ref 1.015
_refine_ls_hydrogen_treatment constr
_refine_ls_matrix_type full
_refine_ls_number_parameters 669
_refine_ls_number_reflns 9723
_refine_ls_number_restraints 271
_refine_ls_restrained_S_all 1.005
_refine_ls_R_factor_all 0.1572
_refine_ls_R_factor_gt 0.0787
_refine_ls_shift/su_max 0.000
_refine_ls_shift/su_mean 0.000
_refine_ls_structure_factor_coef Fsqd
_refine_ls_weighting_details 'w=1/[\s^2^(Fo^2^)+(0.0920P)^2^] where P=(Fo^2^+2Fc^2^)/3'
_refine_ls_weighting_scheme calc
_refine_ls_wR_factor_gt 0.1593
_refine_ls_wR_factor_ref 0.1959
_reflns_Friedel_coverage 0.000
_reflns_number_gt 5747
_reflns_number_total 9723
_reflns_threshold_expression 'I > 2\s(I)'
_cod_data_source_file c7dt02901b2.cif
_cod_data_source_block H2CorroleDMCp2Cr
_cod_depositor_comments
;
The following automatic conversions were performed:

'_chemical_melting_point' value 'notmeasured' was changed to '?' -
the value is undefined or not given.

Automatic conversion script
Id: cif_fix_values 4973 2017-02-22 13:04:09Z antanas 
;
_cod_original_cell_volume 10265.0(15)
_cod_database_code 7044274
_shelx_space_group_comment
;
The symmetry employed for this shelxl refinement is uniquely defined
by the following loop, which should always be used as a source of
symmetry information in preference to the above space-group names.
They are only intended as comments.
;
_shelx_estimated_absorpt_t_min 0.946
_shelx_estimated_absorpt_t_max 0.993
_shelxl_version_number 2013-4

loop_
_space_group_symop_operation_xyz
'x, y, z'
'-x, y, -z+1/2'
'x+1/2, y+1/2, z'
'-x+1/2, y+1/2, -z+1/2'
'-x, -y, -z'
'x, -y, z-1/2'
'-x+1/2, -y+1/2, -z'
'x+1/2, -y+1/2, z-1/2'

loop_
_atom_site_label
_atom_site_type_symbol
_atom_site_fract_x
_atom_site_fract_y
_atom_site_fract_z
_atom_site_U_iso_or_equiv
_atom_site_adp_type
_atom_site_occupancy
_atom_site_site_symmetry_order
_atom_site_calc_flag
_atom_site_refinement_flags_posn
_atom_site_refinement_flags_adp
_atom_site_refinement_flags_occupancy
_atom_site_disorder_assembly
_atom_site_disorder_group
N1 N 0.76242(18) 0.9955(4) 0.14718(13) 0.0258(9) Uani 1 1 d . U . . .
N2 N 0.85822(19) 0.9973(4) 0.16253(13) 0.0263(9) Uani 1 1 d . U . . .
H2 H 0.8476 0.9899 0.1399 0.032 Uiso 1 1 calc R U . . .
N3 N 0.88324(18) 1.0116(3) 0.09394(13) 0.0224(9) Uani 1 1 d . U . . .
N4 N 0.77323(18) 0.9978(4) 0.07701(14) 0.0258(9) Uani 1 1 d . U . . .
H4 H 0.7922 0.9932 0.0967 0.031 Uiso 1 1 calc R U . . .
C101 C 0.7109(2) 0.9933(5) 0.14303(18) 0.0253(10) Uani 1 1 d . U . . .
C102 C 0.6892(3) 0.9902(5) 0.17882(17) 0.0311(11) Uani 1 1 d . U . . .
H102 H 0.6539 0.9854 0.1844 0.037 Uiso 1 1 calc R U . . .
C103 C 0.7281(2) 0.9953(5) 0.20334(18) 0.0300(11) Uani 1 1 d . U . . .
H103 H 0.7249 0.9972 0.2291 0.036 Uiso 1 1 calc R U . . .
C104 C 0.7739(2) 0.9974(5) 0.18334(17) 0.0258(10) Uani 1 1 d . U . . .
C105 C 0.8272(2) 0.9996(4) 0.19171(16) 0.0258(10) Uani 1 1 d . U . . .
C106 C 0.8587(2) 1.0091(4) 0.22268(17) 0.0280(11) Uani 1 1 d . U . . .
H106 H 0.8478 1.0118 0.2473 0.034 Uiso 1 1 calc R U . . .
C107 C 0.9082(2) 1.0140(4) 0.21068(17) 0.0281(11) Uani 1 1 d . U . . .
H107 H 0.9377 1.0204 0.2256 0.034 Uiso 1 1 calc R U . . .
C108 C 0.9075(2) 1.0077(5) 0.17232(17) 0.0248(10) Uani 1 1 d . U . . .
C109 C 0.9451(2) 1.0174(4) 0.14460(17) 0.0227(9) Uani 1 1 d . U . . .
C110 C 0.9330(2) 1.0186(4) 0.10746(17) 0.0236(10) Uani 1 1 d . U . . .
C111 C 0.9664(2) 1.0259(5) 0.07716(17) 0.0291(11) Uani 1 1 d . U . . .
H111 H 1.0025 1.0309 0.0782 0.035 Uiso 1 1 calc R U . . .
C112 C 0.9380(2) 1.0246(5) 0.04677(17) 0.0270(11) Uani 1 1 d . U . . .
H112 H 0.9507 1.0289 0.0226 0.032 Uiso 1 1 calc R U . . .
C113 C 0.8854(2) 1.0157(4) 0.05690(16) 0.0230(10) Uani 1 1 d . U . . .
C114 C 0.8433(2) 1.0178(4) 0.03326(17) 0.0235(9) Uani 1 1 d . U . . .
C115 C 0.7909(2) 1.0085(4) 0.04317(16) 0.0215(10) Uani 1 1 d . U . . .
C116 C 0.7477(2) 1.0116(5) 0.01889(17) 0.0260(10) Uani 1 1 d . U . . .
H116 H 0.7490 1.0179 -0.0069 0.031 Uiso 1 1 calc R U . . .
C117 C 0.7055(2) 1.0041(5) 0.03918(16) 0.0277(11) Uani 1 1 d . U . . .
H117 H 0.6715 1.0048 0.0303 0.033 Uiso 1 1 calc R U . . .
C118 C 0.7203(2) 0.9949(4) 0.07643(17) 0.0246(10) Uani 1 1 d . U . . .
C19 C 0.6892(2) 0.9922(4) 0.10796(17) 0.0253(9) Uani 1 1 d . U . . .
C120 C 0.6334(2) 0.9872(5) 0.10352(16) 0.0279(11) Uani 1 1 d . U . . .
C121 C 0.6025(2) 1.0776(6) 0.12110(18) 0.0392(14) Uani 1 1 d . U . . .
H121 H 0.6177 1.1411 0.1357 0.047 Uiso 1 1 calc R U . . .
C122 C 0.5507(3) 1.0734(6) 0.11704(19) 0.0465(15) Uani 1 1 d . U . . .
H122 H 0.5302 1.1343 0.1290 0.056 Uiso 1 1 calc R U . . .
C123 C 0.5278(3) 0.9836(6) 0.0962(2) 0.0479(16) Uani 1 1 d . U . . .
H123 H 0.4918 0.9838 0.0935 0.057 Uiso 1 1 calc R U . . .
C124 C 0.5563(3) 0.8924(6) 0.07893(19) 0.0432(15) Uani 1 1 d . U . . .
H124 H 0.5402 0.8289 0.0648 0.052 Uiso 1 1 calc R U . . .
C125 C 0.6097(2) 0.8954(5) 0.08265(18) 0.0366(13) Uani 1 1 d . U . . .
H125 H 0.6298 0.8337 0.0707 0.044 Uiso 1 1 calc R U . . .
C126 C 0.9996(2) 1.0294(4) 0.15624(16) 0.0257(11) Uani 1 1 d . U . . .
C127 C 1.0219(2) 0.9418(5) 0.18000(17) 0.0322(13) Uani 1 1 d . U . . .
H127 H 1.0021 0.8738 0.1890 0.039 Uiso 1 1 calc R U . . .
C128 C 1.0723(3) 0.9533(6) 0.19046(18) 0.0376(14) Uani 1 1 d . U . . .
H128 H 1.0871 0.8917 0.2059 0.045 Uiso 1 1 calc R U . . .
C129 C 1.1015(2) 1.0538(6) 0.17866(18) 0.0357(13) Uani 1 1 d . U . . .
H129 H 1.1359 1.0621 0.1862 0.043 Uiso 1 1 calc R U . . .
C130 C 1.0799(2) 1.1413(5) 0.15582(17) 0.0316(13) Uani 1 1 d . U . . .
H130 H 1.0997 1.2107 0.1478 0.038 Uiso 1 1 calc R U . . .
C131 C 1.0298(2) 1.1300(5) 0.14438(16) 0.0291(12) Uani 1 1 d . U . . .
H131 H 1.0158 1.1910 0.1284 0.035 Uiso 1 1 calc R U . . .
C132 C 0.8548(2) 1.0338(5) -0.00682(16) 0.0243(10) Uani 1 1 d . U . . .
C133 C 0.8744(2) 0.9375(5) -0.02768(16) 0.0312(13) Uani 1 1 d . U . . .
H133 H 0.8784 0.8564 -0.0173 0.037 Uiso 1 1 calc R U . . .
C134 C 0.8881(2) 0.9574(6) -0.06309(17) 0.0334(13) Uani 1 1 d . U . . .
H134 H 0.9016 0.8900 -0.0770 0.040 Uiso 1 1 calc R U . . .
C135 C 0.8824(2) 1.0743(5) -0.07889(17) 0.0331(13) Uani 1 1 d . U . . .
H135 H 0.8926 1.0884 -0.1033 0.040 Uiso 1 1 calc R U . . .
C136 C 0.8617(2) 1.1701(5) -0.05851(17) 0.0335(13) Uani 1 1 d . U . . .
H136 H 0.8571 1.2509 -0.0690 0.040 Uiso 1 1 calc R U . . .
C137 C 0.8477(2) 1.1491(5) -0.02309(17) 0.0299(13) Uani 1 1 d . U . . .
H137 H 0.8328 1.2155 -0.0095 0.036 Uiso 1 1 calc R U . . .
Cr Cr 0.82085(4) 0.50221(7) 0.14027(3) 0.0263(2) Uani 1 1 d . U . . .
C201 C 0.7796(2) 0.3234(5) 0.14723(18) 0.0331(9) Uani 1 1 d . U . . .
C202 C 0.8206(3) 0.3300(4) 0.17367(16) 0.0314(9) Uani 1 1 d . U . . .
C203 C 0.8668(2) 0.3361(4) 0.15331(17) 0.0285(9) Uani 1 1 d . U . . .
C204 C 0.8549(2) 0.3321(4) 0.11583(17) 0.0277(9) Uani 1 1 d . U . . .
C205 C 0.8009(2) 0.3264(4) 0.11204(18) 0.0306(9) Uani 1 1 d . U . . .
C206 C 0.7236(3) 0.3156(6) 0.1556(2) 0.056(2) Uani 1 1 d . U . . .
H20A H 0.7040 0.3445 0.1345 0.084 Uiso 1 1 calc R U . . .
H20B H 0.7158 0.3689 0.1766 0.084 Uiso 1 1 calc R U . . .
H20C H 0.7145 0.2284 0.1611 0.084 Uiso 1 1 calc R U . . .
C207 C 0.8151(3) 0.3269(5) 0.21362(17) 0.0504(18) Uani 1 1 d . U . . .
H20D H 0.8183 0.2400 0.2222 0.076 Uiso 1 1 calc R U . . .
H20E H 0.7815 0.3597 0.2204 0.076 Uiso 1 1 calc R U . . .
H20F H 0.8417 0.3787 0.2248 0.076 Uiso 1 1 calc R U . . .
C208 C 0.9193(3) 0.3431(5) 0.1696(2) 0.0447(17) Uani 1 1 d . U . . .
H20G H 0.9175 0.3856 0.1933 0.067 Uiso 1 1 calc R U . . .
H20H H 0.9418 0.3903 0.1534 0.067 Uiso 1 1 calc R U . . .
H20I H 0.9327 0.2579 0.1730 0.067 Uiso 1 1 calc R U . . .
C209 C 0.8917(3) 0.3331(5) 0.08507(19) 0.0407(15) Uani 1 1 d . U . . .
H20J H 0.9000 0.4202 0.0787 0.061 Uiso 1 1 calc R U . . .
H20K H 0.8766 0.2908 0.0640 0.061 Uiso 1 1 calc R U . . .
H20L H 0.9229 0.2890 0.0923 0.061 Uiso 1 1 calc R U . . .
C210 C 0.7722(3) 0.3222(6) 0.07690(19) 0.0484(17) Uani 1 1 d . U . . .
H21A H 0.7620 0.2355 0.0717 0.073 Uiso 1 1 calc R U . . .
H21B H 0.7940 0.3533 0.0572 0.073 Uiso 1 1 calc R U . . .
H21C H 0.7418 0.3752 0.0787 0.073 Uiso 1 1 calc R U . . .
C211 C 0.8608(2) 0.6820(4) 0.13305(18) 0.0342(10) Uani 1 1 d . U . . .
C212 C 0.8179(2) 0.6783(4) 0.10819(17) 0.0321(9) Uani 1 1 d . U . . .
C213 C 0.7734(2) 0.6689(5) 0.13071(18) 0.0308(9) Uani 1 1 d . U . . .
C214 C 0.7882(2) 0.6690(5) 0.16725(17) 0.0316(9) Uani 1 1 d . U . . .
C215 C 0.8426(2) 0.6743(5) 0.16898(19) 0.0349(10) Uani 1 1 d . U . . .
C216 C 0.9153(3) 0.6906(5) 0.1216(2) 0.059(2) Uani 1 1 d . U . . .
H21D H 0.9271 0.7776 0.1243 0.088 Uiso 1 1 calc R U . . .
H21E H 0.9185 0.6647 0.0961 0.088 Uiso 1 1 calc R U . . .
H21F H 0.9361 0.6354 0.1370 0.088 Uiso 1 1 calc R U . . .
C217 C 0.8198(3) 0.6857(5) 0.06878(18) 0.0461(15) Uani 1 1 d . U . . .
H21G H 0.7854 0.6754 0.0588 0.069 Uiso 1 1 calc R U . . .
H21H H 0.8419 0.6190 0.0594 0.069 Uiso 1 1 calc R U . . .
H21I H 0.8334 0.7678 0.0615 0.069 Uiso 1 1 calc R U . . .
C218 C 0.7198(2) 0.6629(5) 0.1161(2) 0.0438(16) Uani 1 1 d . U . . .
H21J H 0.7003 0.6000 0.1297 0.066 Uiso 1 1 calc R U . . .
H21K H 0.7206 0.6395 0.0903 0.066 Uiso 1 1 calc R U . . .
H21L H 0.7035 0.7453 0.1187 0.066 Uiso 1 1 calc R U . . .
C219 C 0.7525(3) 0.6639(6) 0.1989(2) 0.0487(17) Uani 1 1 d . U . . .
H21M H 0.7325 0.7417 0.1999 0.073 Uiso 1 1 calc R U . . .
H21N H 0.7721 0.6548 0.2215 0.073 Uiso 1 1 calc R U . . .
H21O H 0.7295 0.5920 0.1962 0.073 Uiso 1 1 calc R U . . .
C220 C 0.8741(3) 0.6754(6) 0.2037(2) 0.0545(19) Uani 1 1 d . U . . .
H22A H 0.8796 0.7624 0.2115 0.082 Uiso 1 1 calc R U . . .
H22B H 0.9071 0.6352 0.1991 0.082 Uiso 1 1 calc R U . . .
H22C H 0.8560 0.6292 0.2228 0.082 Uiso 1 1 calc R U . . .
Cl1 Cl 1.03954(9) 0.63236(15) 0.21765(6) 0.0627(6) Uani 1 1 d . U . . .
C31S C 1.0168(2) 0.4929(5) 0.23609(17) 0.0326(13) Uani 1 1 d . U . . .
C32S C 1.0354(3) 0.3810(5) 0.22097(17) 0.0338(14) Uani 1 1 d . U . . .
H32S H 1.0594 0.3814 0.2016 0.041 Uiso 1 1 calc R U . . .
C33S C 1.0171(2) 0.2690(5) 0.23570(16) 0.0329(14) Uani 1 1 d . U . . .
H33S H 1.0282 0.1911 0.2259 0.039 Uiso 1 1 calc R U . . .
Cl2 Cl 0.5530(2) 1.1474(4) 0.0074(2) 0.0627(15) Uani 0.5 1 d . U P A -1
Cl3 Cl 0.4344(2) 1.1012(5) 0.0156(2) 0.0665(17) Uani 0.5 1 d . U P A -1
C41S C 0.5255(6) 1.0064(12) -0.0040(8) 0.036(3) Uani 0.5 1 d G U P A -1
C42S C 0.4735(6) 0.9850(14) -0.0005(9) 0.038(3) Uani 0.5 1 d G U P A -1
C43S C 0.4531(4) 0.8688(12) -0.0098(5) 0.046(4) Uani 0.5 1 d G U P A -1
H43S H 0.4176 0.8542 -0.0074 0.055 Uiso 0.5 1 calc R U P A -1
C44S C 0.4848(4) 0.7739(8) -0.0227(3) 0.041(2) Uani 0.5 1 d G U P A -1
H44S H 0.4709 0.6945 -0.0291 0.049 Uiso 0.5 1 calc R U P A -1
C45S C 0.5368(4) 0.7953(8) -0.0262(3) 0.043(3) Uani 0.5 1 d G U P A -1
H45S H 0.5584 0.7305 -0.0350 0.051 Uiso 0.5 1 calc R U P A -1
C46S C 0.5572(4) 0.9115(10) -0.0169(5) 0.029(3) Uani 0.5 1 d G U P A -1
H46S H 0.5927 0.9262 -0.0193 0.034 Uiso 0.5 1 calc R U P A -1

loop_
_atom_site_aniso_label
_atom_site_aniso_U_11
_atom_site_aniso_U_22
_atom_site_aniso_U_33
_atom_site_aniso_U_23
_atom_site_aniso_U_13
_atom_site_aniso_U_12
N1 0.0229(18) 0.021(2) 0.033(2) 0.004(2) -0.0009(16) -0.003(2)
N2 0.0241(17) 0.025(2) 0.030(2) -0.003(2) -0.0050(16) -0.001(2)
N3 0.0214(18) 0.0132(19) 0.0325(18) 0.0033(18) -0.0042(15) 0.0019(18)
N4 0.0209(18) 0.022(2) 0.034(2) 0.002(2) 0.0003(16) 0.001(2)
C101 0.021(2) 0.019(2) 0.0350(17) 0.000(2) 0.0018(17) -0.001(2)
C102 0.029(2) 0.029(3) 0.036(2) 0.007(3) 0.0046(18) -0.004(3)
C103 0.032(2) 0.026(3) 0.032(2) 0.004(3) 0.0058(17) -0.006(3)
C104 0.0274(16) 0.018(2) 0.032(2) 0.005(2) 0.0011(16) 0.001(2)
C105 0.0275(17) 0.018(2) 0.032(2) 0.005(2) -0.0016(15) -0.002(2)
C106 0.032(2) 0.021(3) 0.031(2) 0.001(2) -0.0011(17) -0.005(3)
C107 0.029(2) 0.021(3) 0.035(2) -0.001(2) -0.0056(19) -0.006(2)
C108 0.0232(17) 0.016(2) 0.035(2) -0.003(2) -0.0047(17) 0.000(2)
C109 0.0253(18) 0.010(2) 0.0328(17) 0.000(2) -0.0065(14) -0.0005(19)
C110 0.026(2) 0.012(2) 0.0321(16) 0.000(2) -0.0085(16) 0.002(2)
C111 0.023(2) 0.028(3) 0.036(2) -0.006(2) -0.0053(17) -0.002(2)
C112 0.023(2) 0.026(3) 0.032(2) 0.002(2) -0.0019(18) -0.003(2)
C113 0.0226(18) 0.017(2) 0.0299(19) 0.000(2) -0.0031(17) 0.000(2)
C114 0.0207(16) 0.018(3) 0.0322(18) -0.0026(19) -0.0019(14) 0.002(2)
C115 0.0224(16) 0.011(2) 0.031(2) 0.002(2) -0.0020(15) 0.000(2)
C116 0.018(2) 0.025(3) 0.035(2) 0.004(2) -0.0005(16) 0.001(2)
C117 0.021(2) 0.028(3) 0.034(2) 0.006(3) 0.0022(18) 0.006(3)
C118 0.021(2) 0.017(2) 0.0359(18) 0.005(2) -0.0009(18) 0.004(2)
C19 0.0251(17) 0.016(2) 0.0345(17) 0.001(2) -0.0002(15) -0.001(2)
C120 0.0242(18) 0.032(3) 0.027(4) 0.0097(19) 0.0013(19) -0.0047(19)
C121 0.026(2) 0.042(3) 0.049(4) 0.004(2) 0.000(3) 0.003(2)
C122 0.025(2) 0.067(4) 0.048(5) 0.004(3) 0.006(3) 0.004(3)
C123 0.024(3) 0.066(4) 0.054(5) 0.017(3) -0.004(3) -0.006(2)
C124 0.031(3) 0.045(3) 0.054(4) 0.016(2) -0.006(3) -0.015(2)
C125 0.031(2) 0.031(3) 0.048(4) 0.011(2) -0.010(3) -0.007(2)
C126 0.0229(19) 0.022(2) 0.032(3) -0.0053(19) -0.0039(19) 0.0019(17)
C127 0.030(3) 0.025(3) 0.041(4) 0.003(2) -0.007(3) 0.001(2)
C128 0.033(3) 0.036(3) 0.044(4) 0.001(2) -0.012(3) 0.005(2)
C129 0.020(3) 0.047(3) 0.040(4) -0.004(2) -0.006(3) 0.002(2)
C130 0.023(2) 0.030(3) 0.042(4) -0.005(2) 0.004(3) -0.001(2)
C131 0.027(3) 0.027(3) 0.033(4) 0.002(2) -0.004(3) 0.000(2)
C132 0.012(3) 0.029(2) 0.0317(19) 0.0009(16) -0.0059(19) 0.001(2)
C133 0.030(4) 0.028(2) 0.036(3) -0.0013(19) -0.001(3) 0.002(2)
C134 0.023(4) 0.039(2) 0.038(3) -0.004(2) 0.000(3) 0.004(3)
C135 0.026(4) 0.043(3) 0.030(3) 0.0016(19) 0.001(3) -0.007(3)
C136 0.031(4) 0.030(2) 0.039(3) 0.006(2) 0.002(3) -0.009(2)
C137 0.028(4) 0.025(2) 0.037(3) -0.0007(19) 0.002(3) -0.002(2)
Cr 0.0228(5) 0.0105(3) 0.0456(6) -0.0017(3) -0.0071(5) 0.0021(3)
C201 0.0300(19) 0.0132(16) 0.056(2) 0.004(2) 0.0006(18) -0.0003(18)
C202 0.043(2) 0.0120(16) 0.0389(19) -0.0007(16) 0.0008(18) 0.005(2)
C203 0.0308(19) 0.0120(17) 0.043(2) 0.001(2) -0.0081(16) 0.0043(18)
C204 0.034(2) 0.0097(16) 0.040(2) -0.0008(19) -0.0019(16) -0.0019(18)
C205 0.034(2) 0.0128(16) 0.045(2) -0.0012(19) -0.0107(17) -0.002(2)
C206 0.032(2) 0.025(3) 0.111(6) 0.001(4) 0.013(3) -0.005(2)
C207 0.089(6) 0.021(3) 0.041(2) 0.000(2) 0.010(3) 0.010(3)
C208 0.039(2) 0.021(3) 0.074(5) 0.000(3) -0.026(3) 0.009(2)
C209 0.049(4) 0.023(3) 0.049(3) -0.001(3) 0.010(3) 0.000(3)
C210 0.057(4) 0.031(3) 0.058(3) -0.002(3) -0.026(3) -0.008(3)
C211 0.0258(19) 0.0087(15) 0.068(2) -0.002(2) -0.0011(19) 0.0025(17)
C212 0.037(2) 0.0096(15) 0.050(2) 0.0007(17) -0.0015(19) 0.003(2)
C213 0.0270(19) 0.0138(17) 0.052(2) 0.006(2) -0.0077(17) 0.0037(17)
C214 0.032(2) 0.0138(18) 0.049(2) -0.0022(19) -0.0040(16) 0.005(2)
C215 0.034(2) 0.0137(17) 0.056(2) -0.008(2) -0.0146(18) 0.003(2)
C216 0.029(2) 0.023(3) 0.124(7) -0.002(4) 0.012(3) -0.004(2)
C217 0.059(5) 0.025(3) 0.054(2) 0.010(2) 0.004(3) 0.004(3)
C218 0.030(2) 0.028(3) 0.074(5) 0.005(3) -0.016(3) 0.008(2)
C219 0.057(4) 0.032(3) 0.056(3) -0.005(3) 0.010(3) 0.011(3)
C220 0.057(5) 0.030(3) 0.076(3) -0.016(3) -0.036(3) 0.005(3)
Cl1 0.0798(16) 0.0377(9) 0.0707(14) 0.0172(8) -0.0098(12) -0.0165(9)
C31S 0.031(4) 0.0325(19) 0.034(4) 0.009(2) -0.014(3) -0.004(2)
C32S 0.033(4) 0.0403(19) 0.028(4) 0.009(2) -0.004(3) 0.000(2)
C33S 0.034(4) 0.028(2) 0.036(4) -0.002(2) -0.003(3) 0.001(2)
Cl2 0.078(3) 0.042(2) 0.068(3) -0.008(2) 0.013(3) -0.029(2)
Cl3 0.059(3) 0.061(3) 0.080(4) -0.002(3) 0.009(3) 0.023(2)
C41S 0.037(3) 0.035(4) 0.036(7) -0.003(5) -0.002(5) -0.007(3)
C42S 0.036(3) 0.040(4) 0.038(7) -0.003(5) 0.003(5) -0.002(3)
C43S 0.037(4) 0.048(4) 0.053(8) -0.002(6) 0.001(6) -0.011(3)
C44S 0.047(4) 0.031(4) 0.044(6) 0.001(4) -0.008(5) -0.012(3)
C45S 0.043(4) 0.030(3) 0.055(6) 0.003(4) -0.007(5) 0.004(4)
C46S 0.031(4) 0.033(4) 0.021(7) 0.014(5) 0.005(5) -0.006(3)

loop_
_atom_type_symbol
_atom_type_description
_atom_type_scat_dispersion_real
_atom_type_scat_dispersion_imag
_atom_type_scat_source
C C 0.0033 0.0016 'International Tables Vol C Tables 4.2.6.8 and 6.1.1.4'
H H 0.0000 0.0000 'International Tables Vol C Tables 4.2.6.8 and 6.1.1.4'
N N 0.0061 0.0033 'International Tables Vol C Tables 4.2.6.8 and 6.1.1.4'
Cl Cl 0.1484 0.1585 'International Tables Vol C Tables 4.2.6.8 and 6.1.1.4'
Cr Cr 0.3209 0.6236 'International Tables Vol C Tables 4.2.6.8 and 6.1.1.4'

loop_
_geom_angle_atom_site_label_1
_geom_angle_atom_site_label_2
_geom_angle_atom_site_label_3
_geom_angle
_geom_angle_site_symmetry_1
C101 N1 C104 109.2(5) .
C105 N2 C108 111.5(5) .
C113 N3 C110 108.2(5) .
C115 N4 C118 109.6(5) .
N1 C101 C19 120.2(5) .
N1 C101 C102 107.1(5) .
C19 C101 C102 132.7(5) .
C103 C102 C101 107.9(6) .
C102 C103 C104 107.1(6) .
N1 C104 C103 108.7(5) .
N1 C104 C105 115.1(5) .
C103 C104 C105 136.2(6) .
N2 C105 C106 106.9(5) .
N2 C105 C104 114.8(5) .
C106 C105 C104 138.3(6) .
C107 C106 C105 107.3(5) .
C106 C107 C108 107.9(6) .
N2 C108 C107 106.4(5) .
N2 C108 C109 118.8(5) .
C107 C108 C109 134.7(6) .
C110 C109 C108 122.8(5) .
C110 C109 C126 119.5(5) .
C108 C109 C126 117.6(5) .
N3 C110 C109 123.8(5) .
N3 C110 C111 107.5(5) .
C109 C110 C111 128.8(5) .
C112 C111 C110 108.1(5) .
C111 C112 C113 108.5(5) .
N3 C113 C114 125.7(6) .
N3 C113 C112 107.7(5) .
C114 C113 C112 126.6(5) .
C113 C114 C115 126.8(6) .
C113 C114 C132 116.4(5) .
C115 C114 C132 116.7(5) .
N4 C115 C114 125.5(5) .
N4 C115 C116 107.8(5) .
C114 C115 C116 126.7(5) .
C117 C116 C115 107.7(6) .
C116 C117 C118 108.3(6) .
N4 C118 C19 124.3(5) .
N4 C118 C117 106.5(5) .
C19 C118 C117 129.0(5) .
C101 C19 C118 121.0(5) .
C101 C19 C120 120.1(5) .
C118 C19 C120 118.8(5) .
C125 C120 C121 118.3(6) .
C125 C120 C19 122.1(5) .
C121 C120 C19 119.6(5) .
C122 C121 C120 119.9(6) .
C123 C122 C121 121.4(7) .
C122 C123 C124 120.8(7) .
C123 C124 C125 118.6(6) .
C120 C125 C124 121.0(6) .
C131 C126 C127 117.7(5) .
C131 C126 C109 121.1(5) .
C127 C126 C109 121.2(5) .
C128 C127 C126 120.8(6) .
C127 C128 C129 120.7(6) .
C130 C129 C128 119.0(6) .
C129 C130 C131 121.2(6) .
C130 C131 C126 120.6(5) .
C137 C132 C133 118.0(6) .
C137 C132 C114 119.7(5) .
C133 C132 C114 122.2(5) .
C134 C133 C132 120.9(5) .
C133 C134 C135 120.8(6) .
C136 C135 C134 118.7(6) .
C137 C136 C135 120.2(5) .
C136 C137 C132 121.4(6) .
C215 Cr C203 115.2(2) .
C215 Cr C213 63.2(2) .
C203 Cr C213 176.5(3) .
C215 Cr C211 37.4(2) .
C203 Cr C211 117.7(2) .
C213 Cr C211 63.1(2) .
C215 Cr C205 178.4(2) .
C203 Cr C205 63.2(2) .
C213 Cr C205 118.5(2) .
C211 Cr C205 142.7(3) .
C215 Cr C201 142.5(3) .
C203 Cr C201 63.2(2) .
C213 Cr C201 115.9(2) .
C211 Cr C201 179.0(2) .
C205 Cr C201 37.4(2) .
C215 Cr C202 115.3(2) .
C203 Cr C202 37.9(2) .
C213 Cr C202 139.3(2) .
C211 Cr C202 142.4(2) .
C205 Cr C202 63.6(2) .
C201 Cr C202 38.5(2) .
C215 Cr C214 38.0(2) .
C203 Cr C214 139.8(2) .
C213 Cr C214 37.0(2) .
C211 Cr C214 62.6(2) .
C205 Cr C214 143.4(2) .
C201 Cr C214 116.8(2) .
C202 Cr C214 114.6(2) .
C215 Cr C204 140.9(2) .
C203 Cr C204 37.5(2) .
C213 Cr C204 145.7(2) .
C211 Cr C204 118.1(2) .
C205 Cr C204 37.7(2) .
C201 Cr C204 62.6(2) .
C202 Cr C204 63.1(2) .
C214 Cr C204 177.2(2) .
C215 Cr C212 63.8(2) .
C203 Cr C212 144.8(2) .
C213 Cr C212 38.0(2) .
C211 Cr C212 38.3(2) .
C205 Cr C212 117.3(2) .
C201 Cr C212 140.8(2) .
C202 Cr C212 177.3(2) .
C214 Cr C212 63.0(2) .
C204 Cr C212 119.3(2) .
C205 C201 C202 108.5(5) .
C205 C201 C206 125.3(6) .
C202 C201 C206 126.2(6) .
C205 C201 Cr 71.2(3) .
C202 C201 Cr 70.8(3) .
C206 C201 Cr 123.5(4) .
C203 C202 C201 106.4(5) .
C203 C202 C207 127.4(6) .
C201 C202 C207 126.2(6) .
C203 C202 Cr 70.6(3) .
C201 C202 Cr 70.7(3) .
C207 C202 Cr 125.0(4) .
C204 C203 C202 108.8(5) .
C204 C203 C208 126.4(6) .
C202 C203 C208 124.8(6) .
C204 C203 Cr 71.9(3) .
C202 C203 Cr 71.6(3) .
C208 C203 Cr 123.5(4) .
C203 C204 C205 108.5(6) .
C203 C204 C209 126.6(6) .
C205 C204 C209 124.9(6) .
C203 C204 Cr 70.6(3) .
C205 C204 Cr 70.9(3) .
C209 C204 Cr 124.5(3) .
C201 C205 C204 107.9(6) .
C201 C205 C210 126.2(6) .
C204 C205 C210 125.9(6) .
C201 C205 Cr 71.4(3) .
C204 C205 Cr 71.5(3) .
C210 C205 Cr 123.5(4) .
C215 C211 C212 109.1(6) .
C215 C211 C216 126.4(6) .
C212 C211 C216 124.5(6) .
C215 C211 Cr 71.0(3) .
C212 C211 Cr 71.5(3) .
C216 C211 Cr 123.0(4) .
C213 C212 C211 105.6(5) .
C213 C212 C217 127.4(6) .
C211 C212 C217 126.9(6) .
C213 C212 Cr 70.2(3) .
C211 C212 Cr 70.2(3) .
C217 C212 Cr 125.2(4) .
C214 C213 C212 109.3(5) .
C214 C213 C218 126.9(6) .
C212 C213 C218 123.9(6) .
C214 C213 Cr 72.0(3) .
C212 C213 Cr 71.8(3) .
C218 C213 Cr 123.5(4) .
C213 C214 C215 108.5(6) .
C213 C214 C219 125.1(6) .
C215 C214 C219 126.3(6) .
C213 C214 Cr 71.0(3) .
C215 C214 Cr 70.3(3) .
C219 C214 Cr 124.4(4) .
C211 C215 C214 107.5(6) .
C211 C215 C220 127.0(6) .
C214 C215 C220 125.5(6) .
C211 C215 Cr 71.6(3) .
C214 C215 Cr 71.7(3) .
C220 C215 Cr 123.5(4) .
C31S C31S C32S 121.8(4) 2_755
C31S C31S Cl1 121.3(2) 2_755
C32S C31S Cl1 116.8(5) .
C33S C32S C31S 116.8(6) .
C33S C33S C32S 121.3(4) 2_755
C42S C41S C46S 120.0 .
C42S C41S Cl2 122.2(8) .
C46S C41S Cl2 117.8(8) .
C41S C42S C43S 120.0 .
C41S C42S Cl3 120.2(8) .
C43S C42S Cl3 119.8(8) .
C44S C43S C42S 120.0 .
C45S C44S C43S 120.0 .
C46S C45S C44S 120.0 .
C45S C46S C41S 120.0 .

loop_
_geom_bond_atom_site_label_1
_geom_bond_atom_site_label_2
_geom_bond_distance
_geom_bond_site_symmetry_2
N1 C101 1.361(7) .
N1 C104 1.363(8) .
N2 C105 1.347(7) .
N2 C108 1.347(7) .
N3 C113 1.364(7) .
N3 C110 1.400(7) .
N4 C115 1.333(7) .
N4 C118 1.391(7) .
C101 C19 1.409(9) .
C101 C102 1.435(9) .
C102 C103 1.363(9) .
C103 C104 1.411(9) .
C104 C105 1.433(9) .
C105 C106 1.410(8) .
C106 C107 1.373(9) .
C107 C108 1.412(9) .
C108 C109 1.423(9) .
C109 C110 1.401(9) .
C109 C126 1.498(8) .
C110 C111 1.420(9) .
C111 C112 1.342(8) .
C112 C113 1.432(8) .
C113 C114 1.407(8) .
C114 C115 1.426(8) .
C114 C132 1.514(9) .
C115 C116 1.442(8) .
C116 C117 1.340(8) .
C117 C118 1.426(9) .
C118 C19 1.418(8) .
C19 C120 1.475(8) .
C120 C125 1.389(8) .
C120 C121 1.414(8) .
C121 C122 1.368(9) .
C122 C123 1.364(10) .
C123 C124 1.380(9) .
C124 C125 1.408(9) .
C126 C131 1.403(8) .
C126 C127 1.405(8) .
C127 C128 1.382(9) .
C128 C129 1.384(9) .
C129 C130 1.376(9) .
C130 C131 1.384(9) .
C132 C137 1.377(7) .
C132 C133 1.379(8) .
C133 C134 1.368(8) .
C134 C135 1.381(8) .
C135 C136 1.377(8) .
C136 C137 1.372(9) .
Cr C215 2.188(5) .
Cr C203 2.192(5) .
Cr C213 2.195(5) .
Cr C211 2.197(5) .
Cr C205 2.202(5) .
Cr C201 2.205(5) .
Cr C202 2.205(5) .
Cr C214 2.207(6) .
Cr C204 2.209(5) .
Cr C212 2.215(5) .
C201 C205 1.411(9) .
C201 C202 1.452(9) .
C201 C206 1.503(9) .
C202 C203 1.427(9) .
C202 C207 1.477(9) .
C203 C204 1.413(9) .
C203 C208 1.503(9) .
C204 C205 1.423(8) .
C204 C209 1.489(9) .
C205 C210 1.495(9) .
C211 C215 1.408(9) .
C211 C212 1.449(9) .
C211 C216 1.495(9) .
C212 C213 1.436(9) .
C212 C217 1.452(9) .
C213 C214 1.398(9) .
C213 C218 1.507(9) .
C214 C215 1.430(9) .
C214 C219 1.496(9) .
C215 C220 1.520(9) .
Cl1 C31S 1.737(6) .
C31S C31S 1.352(13) 2_755
C31S C32S 1.402(8) .
C32S C33S 1.395(8) .
C33S C33S 1.382(12) 2_755
Cl2 C41S 1.715(7) .
Cl3 C42S 1.712(8) .
C41S C42S 1.3900 .
C41S C46S 1.3900 .
C42S C43S 1.3900 .
C43S C44S 1.3900 .
C44S C45S 1.3900 .
C45S C46S 1.3900 .
